data_4125965
loop_
_publ_author_name
'Settineri, Nicholas S.'
'Garner, Mary E.'
'Arnold, John'

_publ_section_title
;
 A Thorium Chalcogenolate Series Generated by Atom Insertion into
 Thorium-Carbon Bonds.
;
_journal_issue 17
_journal_name_full 'Journal of the American Chemical Society'
_journal_page_first 6261
_journal_page_last 6269
_journal_paper_doi 10.1021/jacs.7b02356
_journal_volume 139
_journal_year 2017
_chemical_formula_sum 'C24 H51 Cl N6 Th'
_chemical_formula_weight 691.19
_chemical_name_common nss017
_chemical_name_systematic ThCl(BIMA)3
_space_group_crystal_system monoclinic
_space_group_IT_number 13
_space_group_name_Hall '-P 2yac'
_space_group_name_H-M_alt 'P 1 2/n 1'
_symmetry_space_group_name_Hall '-P 2yac'
_symmetry_space_group_name_H-M 'P 1 2/n 1'
_atom_sites_solution_hydrogens geom
_atom_sites_solution_primary iterative
_atom_sites_solution_secondary difmap
_audit_creation_method SHELXL-2014/7
_cell_angle_alpha 90.000(10)
_cell_angle_beta 80.248(9)
_cell_angle_gamma 90.000(9)
_cell_formula_units_Z 8
_cell_length_a 17.458(3)
_cell_length_b 10.2043(19)
_cell_length_c 34.253(6)
_cell_measurement_reflns_used 9212
_cell_measurement_temperature 100(2)
_cell_measurement_theta_max 25.42
_cell_measurement_theta_min 2.32
_cell_volume 6013.9(19)
_computing_cell_refinement 'Bruker SAINT'
_computing_data_collection 'Bruker APEX2'
_computing_data_reduction 'Bruker SAINT'
_computing_molecular_graphics ORTEP-32
_computing_publication_material WinGX
_computing_structure_refinement 'SHELXL-2014/7 (Sheldrick, 2014)'
_computing_structure_solution 'SHELXT (Sheldrick 2008)'
_diffrn_ambient_temperature 100(2)
_diffrn_detector_area_resol_mean 8.366
_diffrn_measured_fraction_theta_full 1.000
_diffrn_measured_fraction_theta_max 0.993
_diffrn_measurement_device_type 'Bruker APEX-II CCD'
_diffrn_measurement_method 'phi and omega scans'
_diffrn_radiation_type MoK\a
_diffrn_radiation_wavelength 0.71073
_diffrn_reflns_av_R_equivalents 0.0459
_diffrn_reflns_av_unetI/netI 0.0296
_diffrn_reflns_Laue_measured_fraction_full 1.000
_diffrn_reflns_Laue_measured_fraction_max 0.993
_diffrn_reflns_limit_h_max 20
_diffrn_reflns_limit_h_min -20
_diffrn_reflns_limit_k_max 12
_diffrn_reflns_limit_k_min -12
_diffrn_reflns_limit_l_max 41
_diffrn_reflns_limit_l_min -41
_diffrn_reflns_number 98069
_diffrn_reflns_point_group_measured_fraction_full 1.000
_diffrn_reflns_point_group_measured_fraction_max 0.993
_diffrn_reflns_theta_full 25.000
_diffrn_reflns_theta_max 25.468
_diffrn_reflns_theta_min 1.206
_diffrn_source 'microfocus sealed tube'
_exptl_absorpt_coefficient_mu 5.069
_exptl_absorpt_correction_T_max 0.745
_exptl_absorpt_correction_T_min 0.614
_exptl_absorpt_correction_type multi-scan
_exptl_absorpt_process_details SADABS
_exptl_crystal_colour Colorless
_exptl_crystal_density_diffrn 1.527
_exptl_crystal_description Plate
_exptl_crystal_F_000 2752
_exptl_crystal_size_max 0.100
_exptl_crystal_size_mid 0.100
_exptl_crystal_size_min 0.100
_refine_diff_density_max 7.058
_refine_diff_density_min -3.258
_refine_diff_density_rms 0.162
_refine_ls_extinction_method none
_refine_ls_goodness_of_fit_ref 1.153
_refine_ls_hydrogen_treatment constr
_refine_ls_matrix_type full
_refine_ls_number_parameters 607
_refine_ls_number_reflns 11085
_refine_ls_number_restraints 0
_refine_ls_restrained_S_all 1.153
_refine_ls_R_factor_all 0.0476
_refine_ls_R_factor_gt 0.0403
_refine_ls_shift/su_max 0.030
_refine_ls_shift/su_mean 0.000
_refine_ls_structure_factor_coef Fsqd
_refine_ls_weighting_details 'w=1/[\s^2^(Fo^2^)+(0.0296P)^2^+58.9771P] where P=(Fo^2^+2Fc^2^)/3'
_refine_ls_weighting_scheme calc
_refine_ls_wR_factor_gt 0.0961
_refine_ls_wR_factor_ref 0.0990
_reflns_Friedel_coverage 0.000
_reflns_number_gt 9505
_reflns_number_total 11085
_reflns_threshold_expression 'I > 2\s(I)'
_cod_data_source_file ja7b02356_si_002.cif
_cod_data_source_block nss017
_cod_depositor_comments 'Adding full bibliography for 4125965--4125971.cif.'
_cod_original_cell_volume 6013.8(19)
_cod_database_code 4125965
_shelx_shelxl_version_number 2014/7
_shelx_space_group_comment
;
The symmetry employed for this shelxl refinement is uniquely defined
by the following loop, which should always be used as a source of
symmetry information in preference to the above space-group names.
They are only intended as comments.
;
_shelx_estimated_absorpt_t_min 0.631
_shelx_estimated_absorpt_t_max 0.631

loop_
_space_group_symop_operation_xyz
'x, y, z'
'-x+1/2, y, -z+1/2'
'-x, -y, -z'
'x-1/2, -y, z-1/2'

loop_
_atom_site_label
_atom_site_type_symbol
_atom_site_fract_x
_atom_site_fract_y
_atom_site_fract_z
_atom_site_U_iso_or_equiv
_atom_site_adp_type
_atom_site_occupancy
_atom_site_site_symmetry_order
_atom_site_calc_flag
_atom_site_refinement_flags_posn
_atom_site_refinement_flags_adp
C1 C -0.1525(4) 0.4665(8) 0.6841(2) 0.0297(18) Uani 1 1 d . .
H1A H -0.1457 0.4164 0.7077 0.045 Uiso 1 1 calc R U
H1B H -0.2081 0.4790 0.6838 0.045 Uiso 1 1 calc R U
H1C H -0.1272 0.5521 0.6846 0.045 Uiso 1 1 calc R U
C2 C -0.1158(4) 0.3917(7) 0.64696(19) 0.0210(15) Uani 1 1 d . .
H2 H -0.1413 0.3038 0.6471 0.025 Uiso 1 1 calc R U
C3 C -0.1270(4) 0.4645(8) 0.6096(2) 0.0283(17) Uani 1 1 d . .
H3A H -0.1026 0.5511 0.6093 0.042 Uiso 1 1 calc R U
H3B H -0.1827 0.4747 0.6092 0.042 Uiso 1 1 calc R U
H3C H -0.1029 0.4147 0.5863 0.042 Uiso 1 1 calc R U
C4 C -0.0040(4) 0.2754(7) 0.66594(18) 0.0173(14) Uani 1 1 d . .
C5 C -0.0553(4) 0.1759(8) 0.6904(2) 0.0296(18) Uani 1 1 d . .
H5A H -0.0369 0.0873 0.6827 0.044 Uiso 1 1 calc R U
H5B H -0.1089 0.1860 0.6859 0.044 Uiso 1 1 calc R U
H5C H -0.0534 0.1897 0.7186 0.044 Uiso 1 1 calc R U
C6 C 0.1839(4) 0.2279(8) 0.6966(2) 0.0264(17) Uani 1 1 d . .
H6A H 0.2221 0.2566 0.6739 0.040 Uiso 1 1 calc R U
H6B H 0.2070 0.1605 0.7114 0.040 Uiso 1 1 calc R U
H6C H 0.1679 0.3028 0.7140 0.040 Uiso 1 1 calc R U
C7 C 0.1129(4) 0.1713(7) 0.68186(19) 0.0207(15) Uani 1 1 d . .
H7 H 0.0757 0.1379 0.7052 0.025 Uiso 1 1 calc R U
C8 C 0.1365(5) 0.0578(8) 0.6537(2) 0.0340(19) Uani 1 1 d . .
H8A H 0.0899 0.0171 0.6467 0.051 Uiso 1 1 calc R U
H8B H 0.1651 -0.0071 0.6667 0.051 Uiso 1 1 calc R U
H8C H 0.1697 0.0903 0.6297 0.051 Uiso 1 1 calc R U
C9 C 0.0581(4) 0.5534(8) 0.7376(2) 0.0282(18) Uani 1 1 d . .
H9A H 0.0194 0.5918 0.7233 0.042 Uiso 1 1 calc R U
H9B H 0.0458 0.5779 0.7656 0.042 Uiso 1 1 calc R U
H9C H 0.0571 0.4577 0.7352 0.042 Uiso 1 1 calc R U
C10 C 0.1393(4) 0.6046(7) 0.71987(18) 0.0221(16) Uani 1 1 d . .
H10 H 0.1780 0.5680 0.7354 0.027 Uiso 1 1 calc R U
C11 C 0.1413(5) 0.7536(8) 0.7220(2) 0.0308(18) Uani 1 1 d . .
H11A H 0.1934 0.7848 0.7108 0.046 Uiso 1 1 calc R U
H11B H 0.1282 0.7815 0.7497 0.046 Uiso 1 1 calc R U
H11C H 0.1034 0.7903 0.7069 0.046 Uiso 1 1 calc R U
C12 C 0.2310(4) 0.5320(7) 0.66143(18) 0.0156(14) Uani 1 1 d . .
C13 C 0.3010(4) 0.5594(8) 0.6805(2) 0.0253(17) Uani 1 1 d . .
H13A H 0.3173 0.4785 0.6922 0.038 Uiso 1 1 calc R U
H13B H 0.2877 0.6255 0.7013 0.038 Uiso 1 1 calc R U
H13C H 0.3435 0.5920 0.6605 0.038 Uiso 1 1 calc R U
C14 C 0.3453(4) 0.5575(8) 0.5763(2) 0.0306(18) Uani 1 1 d . .
H14A H 0.3092 0.5831 0.5586 0.046 Uiso 1 1 calc R U
H14B H 0.3950 0.5311 0.5605 0.046 Uiso 1 1 calc R U
H14C H 0.3536 0.6318 0.5932 0.046 Uiso 1 1 calc R U
C15 C 0.3111(4) 0.4432(7) 0.60201(18) 0.0167(14) Uani 1 1 d . .
H15 H 0.3478 0.4193 0.6203 0.020 Uiso 1 1 calc R U
C16 C 0.3008(4) 0.3260(8) 0.5766(2) 0.0251(16) Uani 1 1 d . .
H16A H 0.2808 0.2521 0.5935 0.038 Uiso 1 1 calc R U
H16B H 0.3510 0.3022 0.5607 0.038 Uiso 1 1 calc R U
H16C H 0.2639 0.3477 0.5589 0.038 Uiso 1 1 calc R U
C17 C 0.1578(4) 0.1595(7) 0.5322(2) 0.0230(15) Uani 1 1 d . .
H17A H 0.1977 0.2091 0.5146 0.034 Uiso 1 1 calc R U
H17B H 0.1461 0.0786 0.5189 0.034 Uiso 1 1 calc R U
H17C H 0.1768 0.1378 0.5567 0.034 Uiso 1 1 calc R U
C18 C 0.0845(4) 0.2419(7) 0.54182(18) 0.0186(14) Uani 1 1 d . .
H18 H 0.0658 0.2623 0.5165 0.022 Uiso 1 1 calc R U
C19 C 0.0207(4) 0.1642(8) 0.5683(2) 0.0285(17) Uani 1 1 d . .
H19A H 0.0382 0.1418 0.5932 0.043 Uiso 1 1 calc R U
H19B H 0.0097 0.0837 0.5547 0.043 Uiso 1 1 calc R U
H19C H -0.0266 0.2175 0.5740 0.043 Uiso 1 1 calc R U
C20 C 0.1170(4) 0.4737(7) 0.53934(18) 0.0148(14) Uani 1 1 d . .
C21 C 0.1260(4) 0.4733(7) 0.49441(19) 0.0238(16) Uani 1 1 d . .
H21A H 0.1588 0.3994 0.4837 0.036 Uiso 1 1 calc R U
H21B H 0.1502 0.5555 0.4839 0.036 Uiso 1 1 calc R U
H21C H 0.0747 0.4647 0.4866 0.036 Uiso 1 1 calc R U
C22 C 0.0703(4) 0.7714(8) 0.5311(2) 0.0287(17) Uani 1 1 d . .
H22A H 0.0501 0.7155 0.5119 0.043 Uiso 1 1 calc R U
H22B H 0.0822 0.8585 0.5196 0.043 Uiso 1 1 calc R U
H22C H 0.0311 0.7795 0.5551 0.043 Uiso 1 1 calc R U
C23 C 0.1441(4) 0.7104(7) 0.54153(19) 0.0190(15) Uani 1 1 d . .
H23 H 0.1829 0.6998 0.5167 0.023 Uiso 1 1 calc R U
C24 C 0.1787(4) 0.7984(7) 0.5699(2) 0.0245(16) Uani 1 1 d . .
H24A H 0.1402 0.8126 0.5939 0.037 Uiso 1 1 calc R U
H24B H 0.1931 0.8828 0.5571 0.037 Uiso 1 1 calc R U
H24C H 0.2249 0.7565 0.5770 0.037 Uiso 1 1 calc R U
C25 C 0.3469(4) 0.1206(8) 0.0762(2) 0.0294(18) Uani 1 1 d . .
H25A H 0.3110 0.1534 0.0593 0.044 Uiso 1 1 calc R U
H25B H 0.3954 0.0927 0.0596 0.044 Uiso 1 1 calc R U
H25C H 0.3578 0.1904 0.0941 0.044 Uiso 1 1 calc R U
C26 C 0.3102(4) 0.0048(7) 0.10033(19) 0.0212(16) Uani 1 1 d . .
H26 H 0.3468 -0.0265 0.1178 0.025 Uiso 1 1 calc R U
C27 C 0.2955(4) -0.1064(8) 0.0731(2) 0.0277(17) Uani 1 1 d . .
H27A H 0.2737 -0.1816 0.0890 0.042 Uiso 1 1 calc R U
H27B H 0.3446 -0.1320 0.0565 0.042 Uiso 1 1 calc R U
H27C H 0.2588 -0.0774 0.0561 0.042 Uiso 1 1 calc R U
C28 C 0.2334(4) 0.0950(7) 0.16028(18) 0.0166(14) Uani 1 1 d . .
C29 C 0.3052(4) 0.1184(8) 0.17861(19) 0.0228(16) Uani 1 1 d . .
H29A H 0.3152 0.0414 0.1941 0.034 Uiso 1 1 calc R U
H29B H 0.2970 0.1952 0.1960 0.034 Uiso 1 1 calc R U
H29C H 0.3499 0.1340 0.1576 0.034 Uiso 1 1 calc R U
C30 C 0.1497(5) 0.3192(8) 0.2218(2) 0.0293(18) Uani 1 1 d . .
H30A H 0.2015 0.3490 0.2095 0.044 Uiso 1 1 calc R U
H30B H 0.1393 0.3473 0.2496 0.044 Uiso 1 1 calc R U
H30C H 0.1107 0.3571 0.2077 0.044 Uiso 1 1 calc R U
C31 C 0.1460(4) 0.1704(7) 0.21986(18) 0.0201(15) Uani 1 1 d . .
H31 H 0.1856 0.1326 0.2346 0.024 Uiso 1 1 calc R U
C32 C 0.0656(4) 0.1226(8) 0.23903(19) 0.0239(16) Uani 1 1 d . .
H32A H 0.0261 0.1634 0.2258 0.036 Uiso 1 1 calc R U
H32B H 0.0561 0.1466 0.2671 0.036 Uiso 1 1 calc R U
H32C H 0.0629 0.0272 0.2365 0.036 Uiso 1 1 calc R U
C33 C 0.1846(4) -0.2066(8) 0.1971(2) 0.0260(16) Uani 1 1 d . .
H33A H 0.2221 -0.1767 0.1743 0.039 Uiso 1 1 calc R U
H33B H 0.2084 -0.2752 0.2112 0.039 Uiso 1 1 calc R U
H33C H 0.1695 -0.1327 0.2150 0.039 Uiso 1 1 calc R U
C34 C 0.1129(4) -0.2615(7) 0.1829(2) 0.0238(16) Uani 1 1 d . .
H34 H 0.0763 -0.2951 0.2065 0.029 Uiso 1 1 calc R U
C35 C 0.1352(5) -0.3750(8) 0.1544(2) 0.0326(18) Uani 1 1 d . .
H35A H 0.0883 -0.4114 0.1464 0.049 Uiso 1 1 calc R U
H35B H 0.1612 -0.4431 0.1675 0.049 Uiso 1 1 calc R U
H35C H 0.1705 -0.3434 0.1310 0.049 Uiso 1 1 calc R U
C36 C -0.0043(4) -0.1559(7) 0.16750(18) 0.0174(14) Uani 1 1 d . .
C37 C -0.0558(4) -0.2571(8) 0.1911(2) 0.0300(18) Uani 1 1 d . .
H37A H -0.1097 -0.2436 0.1874 0.045 Uiso 1 1 calc R U
H37B H -0.0522 -0.2485 0.2192 0.045 Uiso 1 1 calc R U
H37C H -0.0388 -0.3450 0.1818 0.045 Uiso 1 1 calc R U
C38 C -0.1533(4) 0.0354(8) 0.1861(2) 0.0291(18) Uani 1 1 d . .
H38A H -0.1453 -0.0139 0.2097 0.044 Uiso 1 1 calc R U
H38B H -0.2091 0.0454 0.1861 0.044 Uiso 1 1 calc R U
H38C H -0.1293 0.1222 0.1865 0.044 Uiso 1 1 calc R U
C39 C -0.1161(4) -0.0380(7) 0.14908(19) 0.0194(15) Uani 1 1 d . .
H39 H -0.1416 -0.1257 0.1488 0.023 Uiso 1 1 calc R U
C40 C -0.1271(4) 0.0372(8) 0.1120(2) 0.0261(17) Uani 1 1 d . .
H40A H -0.1038 0.1245 0.1124 0.039 Uiso 1 1 calc R U
H40B H -0.1827 0.0459 0.1112 0.039 Uiso 1 1 calc R U
H40C H -0.1018 -0.0104 0.0884 0.039 Uiso 1 1 calc R U
C41 C 0.1767(4) 0.3697(7) 0.0709(2) 0.0232(15) Uani 1 1 d . .
H41A H 0.1409 0.3829 0.0959 0.035 Uiso 1 1 calc R U
H41B H 0.1900 0.4547 0.0583 0.035 Uiso 1 1 calc R U
H41C H 0.2241 0.3267 0.0762 0.035 Uiso 1 1 calc R U
C42 C 0.1381(4) 0.2841(7) 0.04359(19) 0.0184(14) Uani 1 1 d . .
H42 H 0.1744 0.2744 0.0178 0.022 Uiso 1 1 calc R U
C43 C 0.0628(4) 0.3482(7) 0.0357(2) 0.0252(16) Uani 1 1 d . .
H43A H 0.0374 0.2904 0.0189 0.038 Uiso 1 1 calc R U
H43B H 0.0750 0.4322 0.0222 0.038 Uiso 1 1 calc R U
H43C H 0.0280 0.3629 0.0609 0.038 Uiso 1 1 calc R U
C44 C 0.1119(4) 0.0482(7) 0.04056(17) 0.0144(14) Uani 1 1 d . .
C45 C 0.1195(4) 0.0509(7) -0.00395(18) 0.0211(15) Uani 1 1 d . .
H45A H 0.1430 -0.0311 -0.0150 0.032 Uiso 1 1 calc R U
H45B H 0.1524 0.1248 -0.0145 0.032 Uiso 1 1 calc R U
H45C H 0.0679 0.0608 -0.0112 0.032 Uiso 1 1 calc R U
C46 C 0.0210(4) -0.2662(7) 0.0714(2) 0.0232(16) Uani 1 1 d . .
H46A H 0.0451 -0.2889 0.0943 0.035 Uiso 1 1 calc R U
H46B H 0.0087 -0.3465 0.0580 0.035 Uiso 1 1 calc R U
H46C H -0.0269 -0.2167 0.0802 0.035 Uiso 1 1 calc R U
C47 C 0.0769(4) -0.1830(7) 0.04273(18) 0.0173(14) Uani 1 1 d . .
H47 H 0.0510 -0.1605 0.0197 0.021 Uiso 1 1 calc R U
C48 C 0.1505(4) -0.2615(7) 0.0273(2) 0.0265(17) Uani 1 1 d . .
H48A H 0.1866 -0.2067 0.0092 0.040 Uiso 1 1 calc R U
H48B H 0.1367 -0.3392 0.0131 0.040 Uiso 1 1 calc R U
H48C H 0.1752 -0.2887 0.0496 0.040 Uiso 1 1 calc R U
N1 N -0.0321(3) 0.3726(6) 0.64649(15) 0.0176(12) Uani 1 1 d . .
N2 N 0.0735(3) 0.2737(6) 0.66228(15) 0.0184(12) Uani 1 1 d . .
N3 N 0.1578(3) 0.5571(6) 0.67903(15) 0.0165(12) Uani 1 1 d . .
N4 N 0.2355(3) 0.4785(6) 0.62583(15) 0.0160(12) Uani 1 1 d . .
N5 N 0.0991(3) 0.3663(6) 0.56081(15) 0.0176(12) Uani 1 1 d . .
N6 N 0.1278(3) 0.5816(6) 0.55981(15) 0.0161(12) Uani 1 1 d . .
N7 N 0.2360(3) 0.0399(6) 0.12527(15) 0.0195(13) Uani 1 1 d . .
N8 N 0.1613(3) 0.1226(6) 0.17908(14) 0.0154(12) Uani 1 1 d . .
N9 N 0.0730(3) -0.1584(5) 0.16404(15) 0.0169(12) Uani 1 1 d . .
N10 N -0.0324(3) -0.0574(6) 0.14868(15) 0.0161(12) Uani 1 1 d . .
N11 N 0.1234(3) 0.1544(5) 0.06151(14) 0.0145(11) Uani 1 1 d . .
N12 N 0.0943(3) -0.0602(5) 0.06190(15) 0.0145(12) Uani 1 1 d . .
Cl1 Cl 0.00500(10) 0.70992(17) 0.64384(5) 0.0227(4) Uani 1 1 d . .
Cl2 Cl 0.00585(9) 0.28018(17) 0.14741(5) 0.0214(4) Uani 1 1 d . .
Th1 Th 0.09135(2) 0.48754(2) 0.62585(2) 0.01264(7) Uani 1 1 d . .
Th2 Th 0.09078(2) 0.05720(2) 0.12728(2) 0.01200(7) Uani 1 1 d . .

loop_
_atom_site_aniso_label
_atom_site_aniso_U_11
_atom_site_aniso_U_22
_atom_site_aniso_U_33
_atom_site_aniso_U_23
_atom_site_aniso_U_13
_atom_site_aniso_U_12
C1 0.017(4) 0.039(5) 0.031(4) -0.006(4) 0.001(3) 0.000(3)
C2 0.015(3) 0.026(4) 0.023(3) 0.001(3) -0.004(3) -0.003(3)
C3 0.025(4) 0.034(5) 0.029(4) 0.001(3) -0.013(3) 0.002(4)
C4 0.018(3) 0.016(4) 0.016(3) 0.000(3) -0.001(3) -0.009(3)
C5 0.024(4) 0.031(5) 0.033(4) 0.011(3) -0.003(3) -0.007(3)
C6 0.027(4) 0.029(4) 0.024(4) 0.008(3) -0.007(3) 0.005(3)
C7 0.026(4) 0.014(4) 0.022(3) 0.010(3) -0.004(3) -0.001(3)
C8 0.042(5) 0.022(4) 0.042(5) 0.005(4) -0.020(4) 0.004(4)
C9 0.036(4) 0.029(5) 0.016(3) 0.002(3) 0.005(3) 0.006(4)
C10 0.029(4) 0.025(4) 0.013(3) -0.001(3) -0.003(3) 0.000(3)
C11 0.036(4) 0.031(5) 0.024(4) -0.013(3) -0.003(3) -0.003(4)
C12 0.019(3) 0.016(4) 0.013(3) 0.002(3) -0.006(3) 0.000(3)
C13 0.020(4) 0.035(5) 0.022(4) -0.008(3) -0.007(3) 0.001(3)
C14 0.025(4) 0.030(5) 0.033(4) 0.002(3) 0.006(3) -0.002(3)
C15 0.012(3) 0.021(4) 0.016(3) -0.001(3) -0.002(2) 0.000(3)
C16 0.018(3) 0.029(4) 0.028(4) -0.013(3) -0.002(3) -0.001(3)
C17 0.027(4) 0.015(4) 0.026(4) -0.003(3) -0.002(3) -0.003(3)
C18 0.023(4) 0.018(4) 0.016(3) -0.003(3) -0.005(3) -0.007(3)
C19 0.027(4) 0.024(4) 0.032(4) -0.006(3) -0.002(3) -0.005(3)
C20 0.012(3) 0.017(4) 0.016(3) -0.002(3) -0.003(2) -0.002(3)
C21 0.031(4) 0.023(4) 0.016(3) 0.003(3) -0.002(3) -0.003(3)
C22 0.027(4) 0.024(4) 0.037(4) 0.012(3) -0.009(3) -0.002(3)
C23 0.016(3) 0.017(4) 0.022(3) 0.007(3) 0.000(3) -0.001(3)
C24 0.028(4) 0.017(4) 0.029(4) -0.002(3) -0.005(3) 0.002(3)
C25 0.024(4) 0.037(5) 0.025(4) -0.001(3) 0.003(3) -0.003(4)
C26 0.011(3) 0.036(5) 0.016(3) -0.001(3) -0.001(3) 0.007(3)
C27 0.019(4) 0.039(5) 0.024(4) -0.008(3) -0.001(3) 0.007(3)
C28 0.016(3) 0.016(4) 0.017(3) 0.003(3) -0.002(3) -0.002(3)
C29 0.018(4) 0.030(4) 0.020(3) -0.003(3) -0.006(3) 0.000(3)
C30 0.035(4) 0.026(4) 0.026(4) -0.011(3) -0.004(3) -0.005(4)
C31 0.022(4) 0.026(4) 0.012(3) -0.004(3) -0.003(3) 0.005(3)
C32 0.027(4) 0.028(4) 0.014(3) 0.001(3) 0.005(3) 0.002(3)
C33 0.025(4) 0.025(4) 0.030(4) 0.005(3) -0.009(3) 0.005(3)
C34 0.021(4) 0.025(4) 0.025(4) 0.008(3) -0.002(3) 0.002(3)
C35 0.034(4) 0.023(4) 0.044(5) 0.001(4) -0.014(4) 0.008(4)
C36 0.022(4) 0.014(4) 0.015(3) -0.003(3) -0.003(3) 0.001(3)
C37 0.024(4) 0.031(5) 0.034(4) 0.014(3) -0.003(3) -0.006(3)
C38 0.019(4) 0.037(5) 0.027(4) -0.008(3) 0.004(3) 0.002(3)
C39 0.013(3) 0.022(4) 0.024(3) -0.002(3) -0.003(3) -0.004(3)
C40 0.022(4) 0.031(5) 0.028(4) -0.001(3) -0.011(3) 0.001(3)
C41 0.022(4) 0.017(4) 0.031(4) 0.001(3) -0.005(3) -0.003(3)
C42 0.021(3) 0.017(4) 0.016(3) 0.004(3) 0.000(3) -0.004(3)
C43 0.028(4) 0.016(4) 0.033(4) 0.004(3) -0.008(3) 0.000(3)
C44 0.009(3) 0.022(4) 0.012(3) 0.003(3) -0.002(2) 0.005(3)
C45 0.034(4) 0.018(4) 0.012(3) 0.001(3) -0.006(3) -0.001(3)
C46 0.023(4) 0.019(4) 0.025(4) -0.005(3) 0.002(3) -0.006(3)
C47 0.020(3) 0.017(4) 0.015(3) -0.003(3) -0.005(3) 0.003(3)
C48 0.027(4) 0.021(4) 0.029(4) -0.007(3) 0.002(3) 0.000(3)
N1 0.016(3) 0.021(3) 0.016(3) 0.003(2) 0.000(2) 0.001(2)
N2 0.016(3) 0.023(3) 0.016(3) 0.000(2) -0.003(2) 0.002(2)
N3 0.019(3) 0.019(3) 0.012(3) 0.000(2) -0.004(2) -0.001(2)
N4 0.011(3) 0.023(3) 0.013(3) -0.005(2) 0.000(2) -0.003(2)
N5 0.018(3) 0.017(3) 0.018(3) 0.000(2) -0.004(2) -0.005(2)
N6 0.017(3) 0.016(3) 0.015(3) 0.002(2) -0.002(2) -0.001(2)
N7 0.016(3) 0.030(4) 0.012(3) 0.001(2) -0.002(2) 0.001(3)
N8 0.016(3) 0.021(3) 0.009(2) -0.003(2) -0.002(2) 0.000(2)
N9 0.018(3) 0.014(3) 0.018(3) 0.007(2) -0.002(2) -0.002(2)
N10 0.015(3) 0.018(3) 0.015(3) -0.001(2) -0.003(2) -0.002(2)
N11 0.019(3) 0.015(3) 0.009(2) 0.002(2) 0.000(2) 0.000(2)
N12 0.018(3) 0.013(3) 0.013(2) -0.002(2) -0.002(2) 0.001(2)
Cl1 0.0217(8) 0.0183(9) 0.0268(8) -0.0010(7) -0.0006(7) 0.0050(7)
Cl2 0.0201(8) 0.0201(9) 0.0230(8) -0.0028(7) -0.0010(6) 0.0030(7)
Th1 0.01209(13) 0.01454(14) 0.01112(12) 0.00098(9) -0.00149(9) -0.00054(10)
Th2 0.01119(12) 0.01439(14) 0.01020(11) 0.00000(9) -0.00114(8) -0.00004(9)

loop_
_atom_type_symbol
_atom_type_description
_atom_type_scat_dispersion_real
_atom_type_scat_dispersion_imag
_atom_type_scat_source
C C 0.0033 0.0016 'International Tables Vol C Tables 4.2.6.8 and 6.1.1.4'
H H 0.0000 0.0000 'International Tables Vol C Tables 4.2.6.8 and 6.1.1.4'
N N 0.0061 0.0033 'International Tables Vol C Tables 4.2.6.8 and 6.1.1.4'
Cl Cl 0.1484 0.1585 'International Tables Vol C Tables 4.2.6.8 and 6.1.1.4'
Th Th -7.2400 8.8979 'International Tables Vol C Tables 4.2.6.8 and 6.1.1.4'

loop_
_geom_angle_atom_site_label_1
_geom_angle_atom_site_label_2
_geom_angle_atom_site_label_3
_geom_angle
N1 C2 C3 108.9(5)
N1 C2 C1 110.5(5)
C3 C2 C1 111.1(6)
N1 C4 N2 114.5(6)
N1 C4 C5 122.9(6)
N2 C4 C5 122.6(6)
N1 C4 Th1 56.2(3)
N2 C4 Th1 58.7(3)
C5 C4 Th1 173.8(5)
N2 C7 C8 110.5(5)
N2 C7 C6 110.5(6)
C8 C7 C6 110.5(6)
N3 C10 C11 111.9(6)
N3 C10 C9 107.8(6)
C11 C10 C9 110.3(6)
N4 C12 N3 113.3(6)
N4 C12 C13 123.3(6)
N3 C12 C13 123.4(6)
N4 C12 Th1 58.6(3)
N3 C12 Th1 54.7(3)
C13 C12 Th1 177.7(5)
N4 C15 C16 109.2(5)
N4 C15 C14 111.1(6)
C16 C15 C14 110.3(6)
N5 C18 C17 111.8(5)
N5 C18 C19 110.4(5)
C17 C18 C19 110.1(6)
N5 C20 N6 115.5(6)
N5 C20 C21 122.2(6)
N6 C20 C21 122.3(6)
N5 C20 Th1 59.8(3)
N6 C20 Th1 55.9(3)
C21 C20 Th1 176.1(5)
N6 C23 C24 109.1(5)
N6 C23 C22 110.9(5)
C24 C23 C22 110.5(6)
N7 C26 C27 108.4(6)
N7 C26 C25 112.1(6)
C27 C26 C25 110.3(6)
N7 C28 N8 114.3(6)
N7 C28 C29 122.8(6)
N8 C28 C29 122.9(6)
N7 C28 Th2 59.6(3)
N8 C28 Th2 54.8(3)
C29 C28 Th2 177.6(5)
N8 C31 C30 111.9(6)
N8 C31 C32 108.1(5)
C30 C31 C32 110.0(6)
N9 C34 C35 110.5(6)
N9 C34 C33 110.7(6)
C35 C34 C33 110.4(6)
N10 C36 N9 114.9(6)
N10 C36 C37 122.7(6)
N9 C36 C37 122.4(6)
N10 C36 Th2 55.9(3)
N9 C36 Th2 59.3(3)
C37 C36 Th2 175.0(5)
N10 C39 C38 110.8(5)
N10 C39 C40 108.9(5)
C38 C39 C40 110.6(6)
N11 C42 C41 109.0(5)
N11 C42 C43 111.4(5)
C41 C42 C43 110.2(6)
N12 C44 N11 114.9(5)
N12 C44 C45 122.8(6)
N11 C44 C45 122.3(6)
N12 C44 Th2 59.5(3)
N11 C44 Th2 55.5(3)
C45 C44 Th2 176.4(5)
N12 C47 C46 110.3(5)
N12 C47 C48 112.0(6)
C46 C47 C48 109.9(6)
C4 N1 C2 122.8(6)
C4 N1 Th1 96.9(4)
C2 N1 Th1 139.8(4)
C4 N2 C7 120.6(6)
C4 N2 Th1 94.2(4)
C7 N2 Th1 144.7(4)
C12 N3 C10 122.2(5)
C12 N3 Th1 98.4(4)
C10 N3 Th1 139.3(4)
C12 N4 C15 121.1(5)
C12 N4 Th1 94.7(4)
C15 N4 Th1 144.1(4)
C20 N5 C18 120.7(5)
C20 N5 Th1 93.2(4)
C18 N5 Th1 145.6(4)
C20 N6 C23 123.4(5)
C20 N6 Th1 97.1(4)
C23 N6 Th1 138.7(4)
C28 N7 C26 121.7(6)
C28 N7 Th2 93.7(4)
C26 N7 Th2 144.3(4)
C28 N8 C31 122.2(5)
C28 N8 Th2 98.2(4)
C31 N8 Th2 139.5(4)
C36 N9 C34 121.4(6)
C36 N9 Th2 93.7(4)
C34 N9 Th2 144.6(4)
C36 N10 C39 122.9(6)
C36 N10 Th2 97.4(4)
C39 N10 Th2 139.3(4)
C44 N11 C42 122.7(5)
C44 N11 Th2 97.7(4)
C42 N11 Th2 138.8(4)
C44 N12 C47 120.5(5)
C44 N12 Th2 93.5(4)
C47 N12 Th2 145.4(4)
N3 Th1 N6 119.85(18)
N3 Th1 N1 115.64(17)
N6 Th1 N1 122.31(18)
N3 Th1 N2 85.19(18)
N6 Th1 N2 142.62(18)
N1 Th1 N2 53.90(18)
N3 Th1 N4 53.54(17)
N6 Th1 N4 84.85(18)
N1 Th1 N4 144.37(19)
N2 Th1 N4 90.47(18)
N3 Th1 N5 147.42(18)
N6 Th1 N5 53.84(19)
N1 Th1 N5 86.18(17)
N2 Th1 N5 89.78(18)
N4 Th1 N5 94.44(17)
N3 Th1 Cl1 84.46(14)
N6 Th1 Cl1 85.97(14)
N1 Th1 Cl1 84.71(14)
N2 Th1 Cl1 126.35(13)
N4 Th1 Cl1 122.88(14)
N5 Th1 Cl1 123.28(13)
N3 Th1 C20 139.84(18)
N6 Th1 C20 26.95(19)
N1 Th1 C20 104.22(17)
N2 Th1 C20 116.57(18)
N4 Th1 C20 90.95(17)
N5 Th1 C20 26.96(18)
Cl1 Th1 C20 104.60(14)
N3 Th1 C4 99.83(18)
N6 Th1 C4 139.83(18)
N1 Th1 C4 26.90(18)
N2 Th1 C4 27.11(18)
N4 Th1 C4 117.51(19)
N5 Th1 C4 89.59(18)
Cl1 Th1 C4 105.06(14)
C20 Th1 C4 114.65(18)
N3 Th1 C12 26.84(18)
N6 Th1 C12 102.65(18)
N1 Th1 C12 134.83(17)
N2 Th1 C12 88.27(18)
N4 Th1 C12 26.72(17)
N5 Th1 C12 121.05(18)
Cl1 Th1 C12 104.04(14)
C20 Th1 C12 115.60(17)
C4 Th1 C12 111.43(18)
N8 Th2 N11 119.80(18)
N8 Th2 N10 116.27(17)
N11 Th2 N10 121.79(17)
N8 Th2 N9 84.80(18)
N11 Th2 N9 143.49(18)
N10 Th2 N9 53.70(18)
N8 Th2 N12 147.19(17)
N11 Th2 N12 53.74(18)
N10 Th2 N12 85.83(17)
N9 Th2 N12 90.64(17)
N8 Th2 N7 53.64(17)
N11 Th2 N7 85.81(17)
N10 Th2 N7 143.11(19)
N9 Th2 N7 89.45(18)
N12 Th2 N7 93.94(17)
N8 Th2 Cl2 84.67(14)
N11 Th2 Cl2 85.80(13)
N10 Th2 Cl2 84.89(14)
N9 Th2 Cl2 125.60(13)
N12 Th2 Cl2 123.16(13)
N7 Th2 Cl2 124.18(14)
N8 Th2 C28 26.99(17)
N11 Th2 C28 102.82(17)
N10 Th2 C28 135.09(17)
N9 Th2 C28 87.86(18)
N12 Th2 C28 120.58(17)
N7 Th2 C28 26.69(17)
Cl2 Th2 C28 104.64(14)
N8 Th2 C44 139.42(17)
N11 Th2 C44 26.79(18)
N10 Th2 C44 103.99(17)
N9 Th2 C44 117.46(18)
N12 Th2 C44 26.99(18)
N7 Th2 C44 90.95(17)
Cl2 Th2 C44 104.54(13)
C28 Th2 C44 115.20(17)
N8 Th2 C36 100.25(18)
N11 Th2 C36 139.48(18)
N10 Th2 C36 26.75(18)
N9 Th2 C36 27.03(18)
N12 Th2 C36 89.52(17)
N7 Th2 C36 116.46(19)
Cl2 Th2 C36 104.97(13)
C28 Th2 C36 111.52(18)
C44 Th2 C36 114.62(18)

loop_
_geom_bond_atom_site_label_1
_geom_bond_atom_site_label_2
_geom_bond_distance
C1 C2 1.528(10)
C2 N1 1.472(8)
C2 C3 1.519(10)
C4 N1 1.334(9)
C4 N2 1.338(8)
C4 C5 1.511(9)
C4 Th1 2.927(6)
C6 C7 1.529(10)
C7 N2 1.473(8)
C7 C8 1.518(10)
C9 C10 1.536(10)
C10 N3 1.464(8)
C10 C11 1.523(10)
C12 N4 1.326(8)
C12 N3 1.341(8)
C12 C13 1.507(9)
C12 Th1 2.939(6)
C14 C15 1.521(10)
C15 N4 1.475(8)
C15 C16 1.508(9)
C17 C18 1.520(10)
C18 N5 1.469(8)
C18 C19 1.532(10)
C20 N5 1.328(9)
C20 N6 1.336(9)
C20 C21 1.520(9)
C20 Th1 2.924(6)
C22 C23 1.527(9)
C23 N6 1.463(8)
C23 C24 1.520(10)
C25 C26 1.519(10)
C26 N7 1.469(8)
C26 C27 1.519(10)
C28 N7 1.318(8)
C28 N8 1.343(8)
C28 C29 1.513(9)
C28 Th2 2.929(6)
C30 C31 1.522(10)
C31 N8 1.461(8)
C31 C32 1.525(9)
C33 C34 1.525(10)
C34 N9 1.470(9)
C34 C35 1.523(10)
C36 N10 1.332(9)
C36 N9 1.336(8)
C36 C37 1.510(9)
C36 Th2 2.934(7)
C38 C39 1.522(9)
C39 N10 1.473(8)
C39 C40 1.524(10)
C41 C42 1.518(9)
C42 N11 1.463(8)
C42 C43 1.533(9)
C44 N12 1.333(8)
C44 N11 1.334(8)
C44 C45 1.508(8)
C44 Th2 2.932(6)
C46 C47 1.520(9)
C47 N12 1.470(8)
C47 C48 1.530(9)
N1 Th1 2.450(5)
N2 Th1 2.507(6)
N3 Th1 2.426(5)
N4 Th1 2.517(5)
N5 Th1 2.532(5)
N6 Th1 2.441(5)
N7 Th2 2.531(5)
N8 Th2 2.418(5)
N9 Th2 2.528(5)
N10 Th2 2.449(5)
N11 Th2 2.439(5)
N12 Th2 2.531(5)
Cl1 Th1 2.7362(17)
Cl2 Th2 2.7394(17)
